data_1542734
loop_
_publ_author_name
'Che, Chao'
'Huang, Qianwen'
'Zheng, Hanliang'
'Zhu, Gangguo'

_publ_section_title
;
 Copper-catalyzed cascade annulation of unsaturated \a-bromocarbonyls with
 enynals: a facile access to ketones from aldehydes
;
_journal_issue 7
_journal_name_full 'Chem. Sci.'
_journal_page_first 4134
_journal_paper_doi 10.1039/C5SC04980F
_journal_volume 7
_journal_year 2016
_chemical_formula_sum 'C20 H22 O5'
_chemical_formula_weight 342.38
_chemical_name_systematic
; 
 ? 
;
_space_group_IT_number 2
_symmetry_cell_setting triclinic
_symmetry_space_group_name_Hall '-P 1'
_symmetry_space_group_name_H-M 'P -1'
_atom_sites_solution_hydrogens geom
_atom_sites_solution_primary direct
_atom_sites_solution_secondary difmap
_audit_creation_method SHELXL-97
_audit_update_record
;
2015-12-01 deposited with the CCDC.
2016-03-04 downloaded from the CCDC.
;
_cell_angle_alpha 85.887(6)
_cell_angle_beta 79.292(5)
_cell_angle_gamma 63.379(4)
_cell_formula_units_Z 2
_cell_length_a 8.1720(19)
_cell_length_b 9.085(2)
_cell_length_c 13.302(3)
_cell_measurement_reflns_used 5137
_cell_measurement_temperature 296(2)
_cell_measurement_theta_max 28.30
_cell_measurement_theta_min 2.51
_cell_volume 867.4(3)
_computing_cell_refinement 'Bruker XSCANS'
_computing_data_collection 'Bruker XSCANS'
_computing_data_reduction 'Bruker SHELXTL'
_computing_molecular_graphics 'Bruker SHELXTL'
_computing_publication_material 'Bruker SHELXTL'
_computing_structure_refinement 'SHELXL-97 (Sheldrick, 1997)'
_computing_structure_solution 'SHELXS-97 (Sheldrick, 1990)'
_diffrn_ambient_temperature 296(2)
_diffrn_measured_fraction_theta_full 0.908
_diffrn_measured_fraction_theta_max 0.985
_diffrn_measurement_device_type 'Bruker APEX II area-detector diffractometer'
_diffrn_measurement_method '\f and \w scans'
_diffrn_radiation_monochromator graphite
_diffrn_radiation_source 'fine-focus sealed tube'
_diffrn_radiation_type MoK\a
_diffrn_radiation_wavelength 0.71073
_diffrn_reflns_av_R_equivalents 0.0390
_diffrn_reflns_av_sigmaI/netI 0.0444
_diffrn_reflns_limit_h_max 9
_diffrn_reflns_limit_h_min -9
_diffrn_reflns_limit_k_max 10
_diffrn_reflns_limit_k_min -10
_diffrn_reflns_limit_l_max 10
_diffrn_reflns_limit_l_min -16
_diffrn_reflns_number 6560
_diffrn_reflns_theta_full 25.50
_diffrn_reflns_theta_max 25.50
_diffrn_reflns_theta_min 1.56
_exptl_absorpt_coefficient_mu 0.094
_exptl_absorpt_correction_T_max 0.980
_exptl_absorpt_correction_T_min 0.972
_exptl_absorpt_correction_type multi-scan
_exptl_absorpt_process_details 'SADABS (Bruker, 2002)'
_exptl_crystal_colour colorless
_exptl_crystal_density_diffrn 1.311
_exptl_crystal_density_method 'not measured'
_exptl_crystal_description block
_exptl_crystal_F_000 364
_exptl_crystal_size_max 0.33
_exptl_crystal_size_mid 0.25
_exptl_crystal_size_min 0.22
_refine_diff_density_max 0.314
_refine_diff_density_min -0.339
_refine_diff_density_rms 0.075
_refine_ls_extinction_method none
_refine_ls_goodness_of_fit_ref 1.492
_refine_ls_hydrogen_treatment mixed
_refine_ls_matrix_type full
_refine_ls_number_parameters 243
_refine_ls_number_reflns 2916
_refine_ls_number_restraints 19
_refine_ls_restrained_S_all 1.501
_refine_ls_R_factor_all 0.0959
_refine_ls_R_factor_gt 0.0853
_refine_ls_shift/su_max 0.000
_refine_ls_shift/su_mean 0.000
_refine_ls_structure_factor_coef Fsqd
_refine_ls_weighting_details 'calc w=1/[\s^2^(Fo^2^)+(0.0940P)^2^+0.5718P] where P=(Fo^2^+2Fc^2^)/3'
_refine_ls_weighting_scheme calc
_refine_ls_wR_factor_gt 0.2480
_refine_ls_wR_factor_ref 0.2574
_reflns_number_gt 2433
_reflns_number_total 2916
_reflns_threshold_expression >2sigma(I)
_cod_data_source_file c5sc04980f2.cif
_cod_data_source_block a
_cod_depositor_comments
;
The following automatic conversions were performed:

'_symmetry_cell_setting' value 'Triclinic' changed to 'triclinic'
according to
/usr/data/users/saulius/crontab/automatic-downloads/rss-feeds/RSC/lib/dictionaries/cif_core.dic
dictionary named 'cif_core.dic' version 2.4.2 from 2011-04-26.

'_exptl_absorpt_correction_type' value 'Multi-scan' changed to
'multi-scan' according to
/usr/data/users/saulius/crontab/automatic-downloads/rss-feeds/RSC/lib/dictionaries/cif_core.dic
dictionary named 'cif_core.dic' version 2.4.2 from 2011-04-26.

Automatic conversion script
Id: cif_fix_values 4268 2015-11-12 08:31:59Z antanas 

 Adding full bibliography for 1542733--1542735.cif.
;
_cod_original_cell_volume 867.4(4)
_cod_original_sg_symbol_H-M P-1
_cod_database_code 1542734

loop_
_symmetry_equiv_pos_as_xyz
'x, y, z'
'-x, -y, -z'

loop_
_atom_site_label
_atom_site_type_symbol
_atom_site_fract_x
_atom_site_fract_y
_atom_site_fract_z
_atom_site_U_iso_or_equiv
_atom_site_adp_type
_atom_site_occupancy
_atom_site_symmetry_multiplicity
_atom_site_calc_flag
_atom_site_refinement_flags
_atom_site_disorder_assembly
_atom_site_disorder_group
O1 O 1.2912(4) 0.8049(4) 1.1406(3) 0.0659(9) Uani 1 1 d . . .
O2 O 0.7478(5) 0.5658(4) 0.8069(3) 0.0660(10) Uani 1 1 d . . .
O3 O 0.9251(4) 0.5122(4) 0.6517(2) 0.0542(8) Uani 1 1 d . . .
O4 O 1.1277(4) 0.7670(4) 0.6251(2) 0.0619(9) Uani 1 1 d . . .
O5 O 0.8229(4) 0.8842(3) 0.6784(2) 0.0524(8) Uani 1 1 d . A .
C1 C 0.9047(4) 0.8114(4) 1.0433(3) 0.0318(8) Uani 1 1 d . . .
C2 C 0.7136(5) 0.8630(4) 1.0752(3) 0.0370(8) Uani 1 1 d . . .
H2 H 0.6460 0.8441 1.0329 0.044 Uiso 1 1 calc R . .
C3 C 0.6247(6) 0.9411(5) 1.1681(3) 0.0484(10) Uani 1 1 d . . .
H3 H 0.4977 0.9750 1.1877 0.058 Uiso 1 1 calc R . .
C4 C 0.7219(7) 0.9696(5) 1.2325(3) 0.0554(11) Uani 1 1 d . . .
H4 H 0.6606 1.0243 1.2947 0.067 Uiso 1 1 calc R . .
C5 C 0.9097(6) 0.9167(5) 1.2039(3) 0.0501(10) Uani 1 1 d . . .
H5 H 0.9758 0.9345 1.2476 0.060 Uiso 1 1 calc R . .
C6 C 1.0026(5) 0.8371(4) 1.1109(3) 0.0371(8) Uani 1 1 d . . .
C7 C 1.2054(5) 0.7857(4) 1.0815(3) 0.0418(9) Uani 1 1 d . . .
C8 C 1.2949(5) 0.7155(5) 0.9770(3) 0.0424(9) Uani 1 1 d . . .
H8A H 1.4247 0.6418 0.9779 0.051 Uiso 1 1 calc R . .
H8B H 1.2905 0.8046 0.9310 0.051 Uiso 1 1 calc R . .
C9 C 1.2080(4) 0.6215(4) 0.9337(3) 0.0354(8) Uani 1 1 d . . .
H9 H 1.2291 0.5224 0.9745 0.043 Uiso 1 1 calc R . .
C10 C 1.0011(4) 0.7272(4) 0.9439(3) 0.0301(7) Uani 1 1 d . . .
C11 C 0.9094(4) 0.7429(4) 0.8680(3) 0.0326(8) Uani 1 1 d . . .
H11 H 0.7841 0.8171 0.8777 0.039 Uiso 1 1 calc R . .
C12 C 0.9927(4) 0.6501(4) 0.7676(3) 0.0337(8) Uani 1 1 d . . .
C13 C 1.1892(5) 0.5120(4) 0.7697(3) 0.0420(9) Uani 1 1 d . . .
H13A H 1.1808 0.4174 0.8045 0.050 Uiso 1 1 calc R . .
H13B H 1.2535 0.4785 0.7002 0.050 Uiso 1 1 calc R . .
C14 C 1.2989(5) 0.5685(5) 0.8241(3) 0.0444(9) Uani 1 1 d . . .
H14A H 1.4226 0.4794 0.8232 0.053 Uiso 1 1 calc R . .
H14B H 1.3116 0.6600 0.7872 0.053 Uiso 1 1 calc R . .
C15 C 0.8711(5) 0.5733(5) 0.7458(3) 0.0414(9) Uani 1 1 d . . .
C16 C 0.8200(8) 0.4375(7) 0.6186(4) 0.0710(15) Uani 1 1 d . . .
H16A H 0.7718 0.3890 0.6768 0.085 Uiso 1 1 calc R . .
H16B H 0.9009 0.3504 0.5691 0.085 Uiso 1 1 calc R . .
C17 C 0.6654(9) 0.5609(9) 0.5724(5) 0.0932(19) Uani 1 1 d . . .
H17A H 0.5894 0.6501 0.6201 0.112 Uiso 1 1 calc R . .
H17B H 0.5920 0.5113 0.5554 0.112 Uiso 1 1 calc R . .
H17C H 0.7136 0.6020 0.5115 0.112 Uiso 1 1 calc R . .
C18 C 0.9943(5) 0.7708(4) 0.6819(3) 0.0388(9) Uani 1 1 d . . .
C19 C 0.8007(8) 1.0107(7) 0.6023(4) 0.0771(16) Uani 1 1 d DU . .
H19A H 0.833(3) 1.083(3) 0.626(3) 0.093 Uiso 1 1 d D . .
H19B H 0.887(3) 1.004(5) 0.5471(13) 0.093 Uiso 1 1 d D . .
C20 C 0.7039(18) 0.9923(17) 0.5268(8) 0.078(4) Uani 0.462(15) 1 d PDU A 1
H20A H 0.6899 1.0752 0.4757 0.117 Uiso 0.462(15) 1 calc PR A 1
H20B H 0.5835 1.0042 0.5596 0.117 Uiso 0.462(15) 1 calc PR A 1
H20C H 0.7740 0.8852 0.4952 0.117 Uiso 0.462(15) 1 calc PRD A 1
C20A C 0.6348(15) 1.1233(17) 0.5985(11) 0.103(6) Uani 0.538(15) 1 d PD A 2
H20D H 0.6394 1.1994 0.5454 0.155 Uiso 0.538(15) 1 calc PR A 2
H20E H 0.5817 1.1809 0.6631 0.155 Uiso 0.538(15) 1 calc PR A 2
H20F H 0.5598 1.0733 0.5843 0.155 Uiso 0.538(15) 1 calc PR A 2

loop_
_atom_site_aniso_label
_atom_site_aniso_U_11
_atom_site_aniso_U_22
_atom_site_aniso_U_33
_atom_site_aniso_U_23
_atom_site_aniso_U_13
_atom_site_aniso_U_12
O1 0.0570(18) 0.073(2) 0.080(2) -0.0024(17) -0.0394(17) -0.0295(16)
O2 0.068(2) 0.092(2) 0.059(2) -0.0029(17) -0.0030(16) -0.057(2)
O3 0.0571(18) 0.0654(19) 0.0492(18) -0.0118(14) -0.0133(14) -0.0319(15)
O4 0.0518(17) 0.075(2) 0.0559(19) 0.0140(15) -0.0008(15) -0.0303(16)
O5 0.0412(15) 0.0496(16) 0.0582(18) 0.0221(13) -0.0163(13) -0.0131(13)
C1 0.0299(16) 0.0264(16) 0.0378(19) 0.0104(13) -0.0144(14) -0.0097(13)
C2 0.0298(17) 0.0396(19) 0.038(2) 0.0055(15) -0.0117(15) -0.0101(15)
C3 0.040(2) 0.044(2) 0.047(2) 0.0056(18) -0.0031(18) -0.0086(17)
C4 0.064(3) 0.049(2) 0.039(2) -0.0030(18) -0.004(2) -0.015(2)
C5 0.061(3) 0.049(2) 0.042(2) 0.0027(18) -0.025(2) -0.020(2)
C6 0.0414(19) 0.0304(17) 0.041(2) 0.0093(15) -0.0213(16) -0.0134(15)
C7 0.042(2) 0.0371(19) 0.053(2) 0.0102(16) -0.0303(19) -0.0163(17)
C8 0.0280(17) 0.043(2) 0.060(3) 0.0061(17) -0.0190(17) -0.0147(16)
C9 0.0251(16) 0.0348(18) 0.044(2) 0.0064(15) -0.0150(15) -0.0084(14)
C10 0.0246(15) 0.0253(15) 0.0393(19) 0.0044(13) -0.0090(14) -0.0094(13)
C11 0.0238(15) 0.0323(17) 0.037(2) 0.0031(14) -0.0093(14) -0.0073(13)
C12 0.0278(16) 0.0341(17) 0.0365(19) 0.0028(14) -0.0095(14) -0.0102(14)
C13 0.0346(19) 0.0339(19) 0.046(2) -0.0027(16) -0.0075(16) -0.0043(16)
C14 0.0239(16) 0.048(2) 0.050(2) -0.0004(17) -0.0083(16) -0.0049(15)
C15 0.041(2) 0.042(2) 0.043(2) 0.0059(16) -0.0163(17) -0.0179(17)
C16 0.079(3) 0.073(3) 0.078(4) -0.016(3) -0.029(3) -0.040(3)
C17 0.087(4) 0.116(5) 0.094(5) -0.002(4) -0.041(4) -0.050(4)
C18 0.0398(19) 0.0396(19) 0.039(2) 0.0022(15) -0.0102(16) -0.0177(16)
C19 0.086(4) 0.075(3) 0.083(4) 0.045(3) -0.043(3) -0.043(3)
C20 0.091(7) 0.079(7) 0.073(7) 0.019(5) -0.021(6) -0.045(6)
C20A 0.063(6) 0.100(10) 0.128(12) 0.079(9) -0.022(7) -0.027(6)

loop_
_atom_type_symbol
_atom_type_description
_atom_type_scat_dispersion_real
_atom_type_scat_dispersion_imag
_atom_type_scat_source
C C 0.0033 0.0016 'International Tables Vol C Tables 4.2.6.8 and 6.1.1.4'
H H 0.0000 0.0000 'International Tables Vol C Tables 4.2.6.8 and 6.1.1.4'
O O 0.0106 0.0060 'International Tables Vol C Tables 4.2.6.8 and 6.1.1.4'

loop_
_geom_angle_atom_site_label_1
_geom_angle_atom_site_label_2
_geom_angle_atom_site_label_3
_geom_angle
C15 O3 C16 117.0(3)
C18 O5 C19 116.9(3)
C2 C1 C6 117.7(3)
C2 C1 C10 121.3(3)
C6 C1 C10 121.0(3)
C3 C2 C1 120.9(4)
C3 C2 H2 119.5
C1 C2 H2 119.5
C2 C3 C4 120.7(4)
C2 C3 H3 119.7
C4 C3 H3 119.7
C5 C4 C3 119.4(4)
C5 C4 H4 120.3
C3 C4 H4 120.3
C4 C5 C6 121.0(4)
C4 C5 H5 119.5
C6 C5 H5 119.5
C5 C6 C1 120.3(3)
C5 C6 C7 119.3(3)
C1 C6 C7 120.4(3)
O1 C7 C8 122.3(4)
O1 C7 C6 120.5(4)
C8 C7 C6 117.2(3)
C7 C8 C9 115.2(3)
C7 C8 H8A 108.5
C9 C8 H8A 108.5
C7 C8 H8B 108.5
C9 C8 H8B 108.5
H8A C8 H8B 107.5
C10 C9 C14 112.1(3)
C10 C9 C8 109.2(3)
C14 C9 C8 110.7(3)
C10 C9 H9 108.2
C14 C9 H9 108.2
C8 C9 H9 108.2
C11 C10 C1 121.4(3)
C11 C10 C9 122.2(3)
C1 C10 C9 116.5(3)
C10 C11 C12 125.1(3)
C10 C11 H11 117.5
C12 C11 H11 117.5
C11 C12 C15 109.3(3)
C11 C12 C18 109.1(3)
C15 C12 C18 107.4(3)
C11 C12 C13 111.5(3)
C15 C12 C13 108.4(3)
C18 C12 C13 111.0(3)
C14 C13 C12 111.1(3)
C14 C13 H13A 109.4
C12 C13 H13A 109.4
C14 C13 H13B 109.4
C12 C13 H13B 109.4
H13A C13 H13B 108.0
C9 C14 C13 112.6(3)
C9 C14 H14A 109.1
C13 C14 H14A 109.1
C9 C14 H14B 109.1
C13 C14 H14B 109.1
H14A C14 H14B 107.8
O2 C15 O3 125.3(4)
O2 C15 C12 124.2(4)
O3 C15 C12 110.4(3)
O3 C16 C17 110.5(5)
O3 C16 H16A 109.6
C17 C16 H16A 109.6
O3 C16 H16B 109.6
C17 C16 H16B 109.6
H16A C16 H16B 108.1
C16 C17 H17A 109.5
C16 C17 H17B 109.5
H17A C17 H17B 109.5
C16 C17 H17C 109.5
H17A C17 H17C 109.5
H17B C17 H17C 109.5
O4 C18 O5 123.5(4)
O4 C18 C12 126.5(3)
O5 C18 C12 110.0(3)
C20A C19 O5 117.7(6)
C20A C19 C20 61.9(9)
O5 C19 C20 109.1(6)
C20A C19 H19A 91.9(12)
O5 C19 H19A 107(2)
C20 C19 H19A 142(2)
C20A C19 H19B 115(2)
O5 C19 H19B 125(3)
C20 C19 H19B 83.3(8)
H19A C19 H19B 84.6(18)
C19 C20 H20A 109.5
C19 C20 H20B 109.5
H20A C20 H20B 109.5
C19 C20 H20C 109.5
H20A C20 H20C 109.5
H20B C20 H20C 109.5
C19 C20A H20D 109.5
C19 C20A H20E 109.5
H20D C20A H20E 109.5
C19 C20A H20F 109.5
H20D C20A H20F 109.5
H20E C20A H20F 109.5

loop_
_geom_bond_atom_site_label_1
_geom_bond_atom_site_label_2
_geom_bond_distance
O1 C7 1.215(5)
O2 C15 1.195(5)
O3 C15 1.322(5)
O3 C16 1.448(5)
O4 C18 1.194(4)
O5 C18 1.323(5)
O5 C19 1.447(5)
C1 C2 1.401(5)
C1 C6 1.403(5)
C1 C10 1.474(5)
C2 C3 1.374(5)
C2 H2 0.9300
C3 C4 1.379(6)
C3 H3 0.9300
C4 C5 1.371(6)
C4 H4 0.9300
C5 C6 1.385(6)
C5 H5 0.9300
C6 C7 1.487(5)
C7 C8 1.485(6)
C8 C9 1.527(5)
C8 H8A 0.9700
C8 H8B 0.9700
C9 C10 1.510(4)
C9 C14 1.513(5)
C9 H9 0.9800
C10 C11 1.328(5)
C11 C12 1.506(5)
C11 H11 0.9300
C12 C15 1.522(5)
C12 C18 1.527(5)
C12 C13 1.536(5)
C13 C14 1.515(5)
C13 H13A 0.9700
C13 H13B 0.9700
C14 H14A 0.9700
C14 H14B 0.9700
C16 C17 1.467(8)
C16 H16A 0.9700
C16 H16B 0.9700
C17 H17A 0.9600
C17 H17B 0.9600
C17 H17C 0.9600
C19 C20A 1.289(12)
C19 C20 1.4495(11)
C19 H19A 0.905(10)
C19 H19B 0.901(10)
C20 H20A 0.9600
C20 H20B 0.9600
C20 H20C 0.9600
C20A H20D 0.9600
C20A H20E 0.9600
C20A H20F 0.9600

loop_
_geom_torsion_atom_site_label_1
_geom_torsion_atom_site_label_2
_geom_torsion_atom_site_label_3
_geom_torsion_atom_site_label_4
_geom_torsion
C6 C1 C2 C3 2.2(5)
C10 C1 C2 C3 179.8(3)
C1 C2 C3 C4 -0.4(6)
C2 C3 C4 C5 -1.1(6)
C3 C4 C5 C6 0.8(6)
C4 C5 C6 C1 1.0(6)
C4 C5 C6 C7 178.3(4)
C2 C1 C6 C5 -2.5(5)
C10 C1 C6 C5 179.9(3)
C2 C1 C6 C7 -179.8(3)
C10 C1 C6 C7 2.6(5)
C5 C6 C7 O1 4.1(5)
C1 C6 C7 O1 -178.6(3)
C5 C6 C7 C8 -174.2(3)
C1 C6 C7 C8 3.1(5)
O1 C7 C8 C9 150.6(4)
C6 C7 C8 C9 -31.1(5)
C7 C8 C9 C10 51.2(4)
C7 C8 C9 C14 175.1(3)
C2 C1 C10 C11 22.2(5)
C6 C1 C10 C11 -160.3(3)
C2 C1 C10 C9 -157.2(3)
C6 C1 C10 C9 20.3(4)
C14 C9 C10 C11 11.9(5)
C8 C9 C10 C11 135.0(3)
C14 C9 C10 C1 -168.7(3)
C8 C9 C10 C1 -45.6(4)
C1 C10 C11 C12 -174.2(3)
C9 C10 C11 C12 5.2(5)
C10 C11 C12 C15 129.7(3)
C10 C11 C12 C18 -113.1(4)
C10 C11 C12 C13 9.9(5)
C11 C12 C13 C14 -41.0(4)
C15 C12 C13 C14 -161.3(3)
C18 C12 C13 C14 80.9(4)
C10 C9 C14 C13 -43.9(4)
C8 C9 C14 C13 -166.1(3)
C12 C13 C14 C9 59.6(4)
C16 O3 C15 O2 3.2(6)
C16 O3 C15 C12 -178.8(4)
C11 C12 C15 O2 -11.3(5)
C18 C12 C15 O2 -129.6(4)
C13 C12 C15 O2 110.4(4)
C11 C12 C15 O3 170.6(3)
C18 C12 C15 O3 52.4(4)
C13 C12 C15 O3 -67.6(4)
C15 O3 C16 C17 89.5(6)
C19 O5 C18 O4 -1.4(6)
C19 O5 C18 C12 178.7(4)
C11 C12 C18 O4 120.4(4)
C15 C12 C18 O4 -121.2(4)
C13 C12 C18 O4 -2.8(5)
C11 C12 C18 O5 -59.6(4)
C15 C12 C18 O5 58.7(4)
C13 C12 C18 O5 177.1(3)
C18 O5 C19 C20A -179.3(10)
C18 O5 C19 C20 113.1(8)
